data_7121633
loop_
_publ_author_name
'Ivanova, Lena V.'
'Navale, Tushar S.'
'Wang, Denan'
'Lindeman, Sergey'
'Ivanov, Maxim V.'
'Rathore, Rajendra'

_publ_section_title
;
 Towards the rational design of novel charge-transfer materials: biaryls
 with a dihedral angle-independent hole delocalization mechanism.
;
_journal_issue 46
_journal_name_full 'Chemical communications (Cambridge, England)'
_journal_page_first 5851
_journal_page_last 5854
_journal_paper_doi 10.1039/c8cc02595a
_journal_volume 54
_journal_year 2018
_chemical_formula_sum 'C22 H28 O4'
_chemical_formula_weight 356.44
_space_group_IT_number 170
_space_group_name_Hall 'P 65'
_space_group_name_H-M_alt 'P 65'
_symmetry_cell_setting hexagonal
_symmetry_space_group_name_Hall 'P 65'
_symmetry_space_group_name_H-M 'P 65'
_atom_sites_solution_hydrogens geom
_atom_sites_solution_primary direct
_atom_sites_solution_secondary difmap
_audit_creation_method SHELXL-97
_audit_update_record
;
2018-03-16 deposited with the CCDC.
2018-05-09 downloaded from the CCDC.
;
_cell_angle_alpha 90.00
_cell_angle_beta 90.00
_cell_angle_gamma 120.00
_cell_formula_units_Z 6
_cell_length_a 9.09510(10)
_cell_length_b 9.09510(10)
_cell_length_c 38.8243(9)
_cell_measurement_reflns_used 8942
_cell_measurement_temperature 100(2)
_cell_measurement_theta_max 67
_cell_measurement_theta_min 3
_cell_volume 2781.31(8)
_computing_cell_refinement 'SAINT v7.23A (Bruker, 2005)'
_computing_data_collection 'APEX2 v2.1-4 (Bruker, 2007)'
_computing_data_reduction 'SADABS-2004/1 (Bruker, 2005)'
_computing_molecular_graphics 'XP v5.1 (Bruker, 1998)'
_computing_publication_material 'XCIF v6.12 (Bruker, 2001)'
_computing_structure_refinement 'SHELXL-97 v.97-2 (Sheldrick, 1993-1997)'
_computing_structure_solution 'XS/SHELXTL v6.12 (Bruker, 2001)'
_diffrn_ambient_temperature 100(2)
_diffrn_measured_fraction_theta_full 0.965
_diffrn_measured_fraction_theta_max 0.966
_diffrn_measurement_device_type 'Bruker APEX2 CCD detector'
_diffrn_measurement_method '\w scans'
_diffrn_radiation_monochromator graphite
_diffrn_radiation_source 'fine-focus sealed tube'
_diffrn_radiation_type CuK\a
_diffrn_radiation_wavelength 1.54178
_diffrn_reflns_av_R_equivalents 0.0162
_diffrn_reflns_av_sigmaI/netI 0.0080
_diffrn_reflns_limit_h_max 0
_diffrn_reflns_limit_h_min -8
_diffrn_reflns_limit_k_max 10
_diffrn_reflns_limit_k_min 0
_diffrn_reflns_limit_l_max 36
_diffrn_reflns_limit_l_min -43
_diffrn_reflns_number 21093
_diffrn_reflns_theta_full 67.28
_diffrn_reflns_theta_max 67.28
_diffrn_reflns_theta_min 5.62
_exptl_absorpt_coefficient_mu 0.693
_exptl_absorpt_correction_T_max 0.8296
_exptl_absorpt_correction_T_min 0.8087
_exptl_absorpt_correction_type multi-scan
_exptl_absorpt_process_details
;
 SADABS. Program for empirical absorption correction of
 area-detector data. University of Goetingen. Germany. 
 Sheldrick, G. M. 1996
;
_exptl_crystal_colour colorless
_exptl_crystal_density_diffrn 1.277
_exptl_crystal_density_method 'not measured'
_exptl_crystal_description block
_exptl_crystal_F_000 1152
_exptl_crystal_size_max 0.32
_exptl_crystal_size_mid 0.30
_exptl_crystal_size_min 0.28
_refine_diff_density_max 0.184
_refine_diff_density_min -0.222
_refine_diff_density_rms 0.029
_refine_ls_abs_structure_details 'Flack H D (1983), Acta Cryst. A39, 876-881'
_refine_ls_abs_structure_Flack 0.05(15)
_refine_ls_extinction_coef 0.0025(3)
_refine_ls_extinction_expression Fc^*^=kFc[1+0.001xFc^2^\l^3^/sin(2\q)]^-1/4^
_refine_ls_extinction_method SHELXL
_refine_ls_goodness_of_fit_ref 1.016
_refine_ls_hydrogen_treatment constr
_refine_ls_matrix_type full
_refine_ls_number_parameters 249
_refine_ls_number_reflns 2722
_refine_ls_number_restraints 6
_refine_ls_restrained_S_all 1.018
_refine_ls_R_factor_all 0.0274
_refine_ls_R_factor_gt 0.0274
_refine_ls_shift/su_max 0.000
_refine_ls_shift/su_mean 0.000
_refine_ls_structure_factor_coef Fsqd
_refine_ls_weighting_details 'calc w=1/[\s^2^(Fo^2^)+(0.0526P)^2^+0.6490P] where P=(Fo^2^+2Fc^2^)/3'
_refine_ls_weighting_scheme calc
_refine_ls_wR_factor_gt 0.0754
_refine_ls_wR_factor_ref 0.0754
_reflns_number_gt 2718
_reflns_number_total 2722
_reflns_threshold_expression >2sigma(I)
_cod_data_source_file c8cc02595a3.cif
_cod_data_source_block raj10i
_cod_depositor_comments 'Adding full bibliography for 7121633--7121638.cif.'
_cod_database_code 7121633

loop_
_symmetry_equiv_pos_as_xyz
'x, y, z'
'-y, x-y, z+2/3'
'-x+y, -x, z+1/3'
'-x, -y, z+1/2'
'y, -x+y, z+1/6'
'x-y, x, z+5/6'

loop_
_atom_site_label
_atom_site_type_symbol
_atom_site_fract_x
_atom_site_fract_y
_atom_site_fract_z
_atom_site_U_iso_or_equiv
_atom_site_adp_type
_atom_site_occupancy
_atom_site_symmetry_multiplicity
_atom_site_calc_flag
_atom_site_refinement_flags
_atom_site_disorder_assembly
_atom_site_disorder_group
O1 O 0.41236(14) 0.85126(14) 0.04103(3) 0.0219(3) Uani 1 1 d . . .
O2 O -0.22467(14) 0.78694(15) 0.04890(3) 0.0233(3) Uani 1 1 d . A .
O3 O 0.32054(14) 0.93389(14) 0.12840(3) 0.0226(3) Uani 1 1 d . A .
O4 O 0.26799(14) 0.30441(13) 0.11274(3) 0.0211(3) Uani 1 1 d . . .
C1 C 0.55950(19) 1.0058(2) 0.02973(5) 0.0224(4) Uani 0.738(5) 1 d PD A 1
H1A H 0.5232 1.0772 0.0172 0.027 Uiso 0.738(5) 1 calc PR A 1
H1B H 0.6275 0.9786 0.0138 0.027 Uiso 0.738(5) 1 calc PR A 1
C2 C 0.6661(3) 1.1018(3) 0.06046(6) 0.0239(7) Uani 0.738(5) 1 d PD A 1
H2A H 0.7842 1.1787 0.0528 0.029 Uiso 0.738(5) 1 calc PR A 1
H2B H 0.6681 1.0200 0.0770 0.029 Uiso 0.738(5) 1 calc PR A 1
C3 C 0.5997(3) 1.2057(3) 0.07863(7) 0.0264(7) Uani 0.738(5) 1 d PD A 1
H3A H 0.4744 1.1367 0.0802 0.032 Uiso 0.738(5) 1 calc PR A 1
H3B H 0.6277 1.3070 0.0645 0.032 Uiso 0.738(5) 1 calc PR A 1
C4 C 0.6731(3) 1.2642(3) 0.11526(6) 0.0427(5) Uani 0.738(5) 1 d PD A 1
H4A H 0.7981 1.3186 0.1134 0.051 Uiso 0.738(5) 1 calc PR A 1
H4B H 0.6478 1.3539 0.1222 0.051 Uiso 0.738(5) 1 calc PR A 1
C1A C 0.55950(19) 1.0058(2) 0.02973(5) 0.0224(4) Uani 0.262(5) 1 d PD A 2
H1A1 H 0.5389 1.0361 0.0064 0.027 Uiso 0.262(5) 1 calc PR A 2
H1A2 H 0.6587 0.9888 0.0285 0.027 Uiso 0.262(5) 1 calc PR A 2
C2A C 0.5980(8) 1.1542(8) 0.05560(17) 0.0208(18) Uiso 0.262(5) 1 d PD A 2
H2A1 H 0.6901 1.2627 0.0463 0.025 Uiso 0.262(5) 1 calc PR A 2
H2A2 H 0.4955 1.1647 0.0584 0.025 Uiso 0.262(5) 1 calc PR A 2
C3A C 0.6506(8) 1.1187(8) 0.09022(18) 0.028(2) Uiso 0.262(5) 1 d PD A 2
H3A1 H 0.7587 1.1178 0.0881 0.033 Uiso 0.262(5) 1 calc PR A 2
H3A2 H 0.5625 1.0069 0.0991 0.033 Uiso 0.262(5) 1 calc PR A 2
C4A C 0.6731(3) 1.2642(3) 0.11526(6) 0.0427(5) Uani 0.262(5) 1 d PD A 2
H4A1 H 0.7916 1.3587 0.1172 0.051 Uiso 0.262(5) 1 calc PR A 2
H4A2 H 0.5942 1.3071 0.1106 0.051 Uiso 0.262(5) 1 calc PR A 2
C5 C 0.6179(3) 1.1378(2) 0.14458(7) 0.0481(6) Uani 1 1 d . . .
H5A H 0.6852 1.1972 0.1653 0.058 Uiso 1 1 calc R A 1
H5B H 0.6459 1.0489 0.1384 0.058 Uiso 1 1 calc R A 1
C6 C 0.4306(3) 1.0516(2) 0.15392(5) 0.0343(5) Uani 1 1 d . A .
H6A H 0.4128 0.9905 0.1760 0.041 Uiso 1 1 calc R . .
H6B H 0.3986 1.1398 0.1574 0.041 Uiso 1 1 calc R . .
C11 C 0.15393(19) 0.75295(18) 0.07085(4) 0.0165(3) Uani 1 1 d . . .
C12 C 0.25739(19) 0.84451(19) 0.04329(4) 0.0171(3) Uani 1 1 d . A .
C13 C 0.19949(19) 0.91504(19) 0.01865(4) 0.0183(3) Uani 1 1 d . . .
H13 H 0.2715 0.9775 0.0000 0.022 Uiso 1 1 calc R A .
C14 C 0.0379(2) 0.89565(19) 0.02084(4) 0.0189(3) Uani 1 1 d . A .
C15 C -0.06652(19) 0.80139(19) 0.04844(4) 0.0183(3) Uani 1 1 d . . .
C16 C -0.00921(19) 0.73145(18) 0.07318(4) 0.0170(3) Uani 1 1 d . A .
H16 H -0.0812 0.6687 0.0918 0.020 Uiso 1 1 calc R . .
C17 C -0.0224(2) 0.9745(2) -0.00549(5) 0.0261(4) Uani 1 1 d . . .
H17A H -0.1251 0.8856 -0.0167 0.039 Uiso 1 1 calc R A .
H17B H 0.0664 1.0340 -0.0228 0.039 Uiso 1 1 calc R . .
H17C H -0.0479 1.0555 0.0059 0.039 Uiso 1 1 calc R . .
C18 C -0.3357(2) 0.6964(2) 0.07668(5) 0.0265(4) Uani 1 1 d . . .
H18A H -0.4412 0.6999 0.0743 0.040 Uiso 1 1 calc R A .
H18B H -0.2809 0.7490 0.0986 0.040 Uiso 1 1 calc R . .
H18C H -0.3615 0.5782 0.0763 0.040 Uiso 1 1 calc R . .
C21 C 0.22018(18) 0.68088(19) 0.09746(4) 0.0162(3) Uani 1 1 d . A .
C22 C 0.31209(19) 0.77896(18) 0.12544(4) 0.0174(3) Uani 1 1 d . . .
C23 C 0.38730(19) 0.71751(19) 0.14834(4) 0.0179(3) Uani 1 1 d . A .
H23 H 0.4513 0.7858 0.1672 0.021 Uiso 1 1 calc R . .
C24 C 0.36980(19) 0.55743(18) 0.14385(4) 0.0171(3) Uani 1 1 d . . .
C25 C 0.27518(18) 0.45848(18) 0.11586(4) 0.0163(3) Uani 1 1 d . A .
C26 C 0.20149(18) 0.51984(19) 0.09294(4) 0.0180(3) Uani 1 1 d . . .
H26 H 0.1377 0.4517 0.0740 0.022 Uiso 1 1 calc R A .
C27 C 0.4521(2) 0.4920(2) 0.16837(5) 0.0214(3) Uani 1 1 d . A .
H27A H 0.5429 0.4841 0.1564 0.032 Uiso 1 1 calc R . .
H27B H 0.3671 0.3793 0.1767 0.032 Uiso 1 1 calc R . .
H27C H 0.5000 0.5699 0.1879 0.032 Uiso 1 1 calc R . .
C28 C 0.1775(2) 0.2004(2) 0.08422(4) 0.0233(4) Uani 1 1 d . . .
H28A H 0.1845 0.0963 0.0847 0.035 Uiso 1 1 calc R . .
H28B H 0.2274 0.2620 0.0628 0.035 Uiso 1 1 calc R . .
H28C H 0.0583 0.1710 0.0856 0.035 Uiso 1 1 calc R . .

loop_
_atom_site_aniso_label
_atom_site_aniso_U_11
_atom_site_aniso_U_22
_atom_site_aniso_U_33
_atom_site_aniso_U_23
_atom_site_aniso_U_13
_atom_site_aniso_U_12
O1 0.0165(5) 0.0223(6) 0.0294(7) 0.0048(5) 0.0033(5) 0.0115(5)
O2 0.0177(6) 0.0316(6) 0.0250(7) 0.0075(5) 0.0024(5) 0.0156(5)
O3 0.0292(6) 0.0193(5) 0.0245(7) -0.0065(5) -0.0082(5) 0.0161(5)
O4 0.0271(6) 0.0158(5) 0.0226(7) -0.0025(5) -0.0067(5) 0.0123(5)
C1 0.0160(7) 0.0257(8) 0.0215(10) 0.0020(7) 0.0032(7) 0.0075(6)
C2 0.0200(11) 0.0245(11) 0.0300(16) -0.0027(10) -0.0010(9) 0.0132(9)
C3 0.0311(12) 0.0227(11) 0.0297(16) 0.0023(10) 0.0018(10) 0.0167(10)
C4 0.0475(12) 0.0428(11) 0.0470(13) -0.0175(10) -0.0105(10) 0.0296(10)
C1A 0.0160(7) 0.0257(8) 0.0215(10) 0.0020(7) 0.0032(7) 0.0075(6)
C4A 0.0475(12) 0.0428(11) 0.0470(13) -0.0175(10) -0.0105(10) 0.0296(10)
C5 0.0426(12) 0.0226(9) 0.0732(17) -0.0062(10) -0.0330(11) 0.0118(8)
C6 0.0555(12) 0.0251(9) 0.0312(11) -0.0137(8) -0.0201(9) 0.0268(9)
C11 0.0190(7) 0.0135(7) 0.0173(9) -0.0035(6) -0.0028(6) 0.0085(6)
C12 0.0164(7) 0.0158(7) 0.0204(9) -0.0021(6) -0.0003(6) 0.0089(6)
C13 0.0191(7) 0.0173(7) 0.0175(9) 0.0006(6) 0.0016(6) 0.0084(6)
C14 0.0202(7) 0.0170(7) 0.0198(9) -0.0027(6) -0.0041(6) 0.0094(6)
C15 0.0164(7) 0.0183(7) 0.0216(9) -0.0016(6) -0.0018(6) 0.0097(6)
C16 0.0186(7) 0.0142(7) 0.0168(9) -0.0021(6) -0.0003(6) 0.0070(6)
C17 0.0232(8) 0.0302(9) 0.0256(10) 0.0054(7) -0.0025(7) 0.0140(7)
C18 0.0206(8) 0.0306(9) 0.0310(10) 0.0075(7) 0.0048(7) 0.0148(7)
C21 0.0141(7) 0.0172(7) 0.0165(9) 0.0027(6) 0.0023(6) 0.0073(6)
C22 0.0188(7) 0.0159(7) 0.0188(9) 0.0004(6) 0.0024(6) 0.0098(6)
C23 0.0197(7) 0.0185(7) 0.0149(9) -0.0028(6) -0.0027(6) 0.0090(6)
C24 0.0154(7) 0.0182(7) 0.0167(9) -0.0004(6) -0.0003(6) 0.0078(6)
C25 0.0167(7) 0.0142(7) 0.0185(8) 0.0012(6) 0.0012(6) 0.0080(6)
C26 0.0157(7) 0.0158(7) 0.0201(9) -0.0025(6) -0.0011(6) 0.0062(6)
C27 0.0255(8) 0.0200(8) 0.0208(9) -0.0030(6) -0.0053(7) 0.0129(7)
C28 0.0292(9) 0.0173(7) 0.0237(10) -0.0037(7) -0.0055(7) 0.0118(7)

loop_
_atom_type_symbol
_atom_type_description
_atom_type_scat_dispersion_real
_atom_type_scat_dispersion_imag
_atom_type_scat_source
C C 0.0181 0.0091 'International Tables Vol C Tables 4.2.6.8 and 6.1.1.4'
H H 0.0000 0.0000 'International Tables Vol C Tables 4.2.6.8 and 6.1.1.4'
O O 0.0492 0.0322 'International Tables Vol C Tables 4.2.6.8 and 6.1.1.4'

loop_
_geom_angle_atom_site_label_1
_geom_angle_atom_site_label_2
_geom_angle_atom_site_label_3
_geom_angle
C12 O1 C1 119.42(12)
C15 O2 C18 118.01(12)
C22 O3 C6 118.82(12)
C25 O4 C28 117.63(12)
O1 C1 C2 109.76(15)
O1 C1 H1A 109.7
C2 C1 H1A 109.7
O1 C1 H1B 109.7
C2 C1 H1B 109.7
H1A C1 H1B 108.2
C1 C2 C3 112.61(18)
C1 C2 H2A 109.1
C3 C2 H2A 109.1
C1 C2 H2B 109.1
C3 C2 H2B 109.1
H2A C2 H2B 107.8
C2 C3 C4 113.67(18)
C2 C3 H3A 108.8
C4 C3 H3A 108.8
C2 C3 H3B 108.8
C4 C3 H3B 108.8
H3A C3 H3B 107.7
C5 C4 C3 120.49(19)
C5 C4 H4A 107.2
C3 C4 H4A 107.2
C5 C4 H4B 107.2
C3 C4 H4B 107.2
H4A C4 H4B 106.8
C3A C2A H2A1 109.7
C3A C2A H2A2 109.7
H2A1 C2A H2A2 108.2
C2A C3A H3A1 110.3
C2A C3A H3A2 110.3
H3A1 C3A H3A2 108.6
C4 C5 C6 115.56(17)
C4 C5 H5A 108.4
C6 C5 H5A 108.4
C4 C5 H5B 108.4
C6 C5 H5B 108.4
H5A C5 H5B 107.5
O3 C6 C5 113.82(17)
O3 C6 H6A 108.8
C5 C6 H6A 108.8
O3 C6 H6B 108.8
C5 C6 H6B 108.8
H6A C6 H6B 107.7
C12 C11 C16 119.04(14)
C12 C11 C21 119.40(13)
C16 C11 C21 121.55(13)
O1 C12 C11 116.37(13)
O1 C12 C13 123.20(14)
C11 C12 C13 120.32(14)
C14 C13 C12 121.17(14)
C14 C13 H13 119.4
C12 C13 H13 119.4
C13 C14 C15 118.24(14)
C13 C14 C17 120.85(14)
C15 C14 C17 120.91(14)
O2 C15 C16 124.08(14)
O2 C15 C14 115.06(13)
C16 C15 C14 120.86(14)
C15 C16 C11 120.37(14)
C15 C16 H16 119.8
C11 C16 H16 119.8
C14 C17 H17A 109.5
C14 C17 H17B 109.5
H17A C17 H17B 109.5
C14 C17 H17C 109.5
H17A C17 H17C 109.5
H17B C17 H17C 109.5
O2 C18 H18A 109.5
O2 C18 H18B 109.5
H18A C18 H18B 109.5
O2 C18 H18C 109.5
H18A C18 H18C 109.5
H18B C18 H18C 109.5
C22 C21 C26 119.32(14)
C22 C21 C11 120.12(13)
C26 C21 C11 120.38(14)
O3 C22 C21 115.47(14)
O3 C22 C23 124.63(14)
C21 C22 C23 119.89(14)
C24 C23 C22 121.00(15)
C24 C23 H23 119.5
C22 C23 H23 119.5
C23 C24 C25 118.77(14)
C23 C24 C27 120.94(14)
C25 C24 C27 120.28(13)
O4 C25 C26 124.52(14)
O4 C25 C24 115.13(13)
C26 C25 C24 120.31(13)
C25 C26 C21 120.69(15)
C25 C26 H26 119.7
C21 C26 H26 119.7
C24 C27 H27A 109.5
C24 C27 H27B 109.5
H27A C27 H27B 109.5
C24 C27 H27C 109.5
H27A C27 H27C 109.5
H27B C27 H27C 109.5
O4 C28 H28A 109.5
O4 C28 H28B 109.5
H28A C28 H28B 109.5
O4 C28 H28C 109.5
H28A C28 H28C 109.5
H28B C28 H28C 109.5

loop_
_geom_bond_atom_site_label_1
_geom_bond_atom_site_label_2
_geom_bond_distance
O1 C12 1.3827(18)
O1 C1 1.4416(19)
O2 C15 1.3775(18)
O2 C18 1.425(2)
O3 C22 1.3771(18)
O3 C6 1.435(2)
O4 C25 1.3752(17)
O4 C28 1.421(2)
C1 C2 1.510(3)
C1 H1A 0.9900
C1 H1B 0.9900
C2 C3 1.526(3)
C2 H2A 0.9900
C2 H2B 0.9900
C3 C4 1.548(3)
C3 H3A 0.9900
C3 H3B 0.9900
C4 C5 1.514(3)
C4 H4A 0.9900
C4 H4B 0.9900
C2A C3A 1.515(9)
C2A H2A1 0.9900
C2A H2A2 0.9900
C3A H3A1 0.9900
C3A H3A2 0.9900
C5 C6 1.521(3)
C5 H5A 0.9900
C5 H5B 0.9900
C6 H6A 0.9900
C6 H6B 0.9900
C11 C12 1.393(2)
C11 C16 1.399(2)
C11 C21 1.502(2)
C12 C13 1.393(2)
C13 C14 1.392(2)
C13 H13 0.9500
C14 C15 1.404(2)
C14 C17 1.502(2)
C15 C16 1.389(2)
C16 H16 0.9500
C17 H17A 0.9800
C17 H17B 0.9800
C17 H17C 0.9800
C18 H18A 0.9800
C18 H18B 0.9800
C18 H18C 0.9800
C21 C22 1.389(2)
C21 C26 1.398(2)
C22 C23 1.397(2)
C23 C24 1.394(2)
C23 H23 0.9500
C24 C25 1.399(2)
C24 C27 1.506(2)
C25 C26 1.388(2)
C26 H26 0.9500
C27 H27A 0.9800
C27 H27B 0.9800
C27 H27C 0.9800
C28 H28A 0.9800
C28 H28B 0.9800
C28 H28C 0.9800

loop_
_geom_torsion_atom_site_label_1
_geom_torsion_atom_site_label_2
_geom_torsion_atom_site_label_3
_geom_torsion_atom_site_label_4
_geom_torsion
C12 O1 C1 C2 100.94(17)
O1 C1 C2 C3 -81.5(2)
C1 C2 C3 C4 163.92(18)
C2 C3 C4 C5 -72.1(3)
C3 C4 C5 C6 -62.7(3)
C22 O3 C6 C5 74.7(2)
C4 C5 C6 O3 69.9(2)
C1 O1 C12 C11 -142.46(14)
C1 O1 C12 C13 41.4(2)
C16 C11 C12 O1 -175.57(14)
C21 C11 C12 O1 4.9(2)
C16 C11 C12 C13 0.7(2)
C21 C11 C12 C13 -178.85(14)
O1 C12 C13 C14 175.80(14)
C11 C12 C13 C14 -0.2(2)
C12 C13 C14 C15 -0.6(2)
C12 C13 C14 C17 178.96(15)
C18 O2 C15 C16 0.8(2)
C18 O2 C15 C14 -178.48(14)
C13 C14 C15 O2 -179.76(13)
C17 C14 C15 O2 0.7(2)
C13 C14 C15 C16 0.9(2)
C17 C14 C15 C16 -178.65(15)
O2 C15 C16 C11 -179.69(14)
C14 C15 C16 C11 -0.4(2)
C12 C11 C16 C15 -0.4(2)
C21 C11 C16 C15 179.15(14)
C12 C11 C21 C22 87.02(18)
C16 C11 C21 C22 -92.49(19)
C12 C11 C21 C26 -87.99(19)
C16 C11 C21 C26 92.50(18)
C6 O3 C22 C21 -172.11(15)
C6 O3 C22 C23 8.3(2)
C26 C21 C22 O3 -178.43(14)
C11 C21 C22 O3 6.5(2)
C26 C21 C22 C23 1.2(2)
C11 C21 C22 C23 -173.87(14)
O3 C22 C23 C24 178.72(15)
C21 C22 C23 C24 -0.9(2)
C22 C23 C24 C25 0.0(2)
C22 C23 C24 C27 179.48(14)
C28 O4 C25 C26 -0.6(2)
C28 O4 C25 C24 -178.29(13)
C23 C24 C25 O4 178.29(14)
C27 C24 C25 O4 -1.2(2)
C23 C24 C25 C26 0.5(2)
C27 C24 C25 C26 -178.98(14)
O4 C25 C26 C21 -177.74(14)
C24 C25 C26 C21 -0.1(2)
C22 C21 C26 C25 -0.7(2)
C11 C21 C26 C25 174.35(14)
